data_9007995
loop_
_publ_author_name
'Nakatsuka, A.'
'Ohtaka, O.'
'Arima, H.'
'Nakayama, N.'
'Mizota, T.'

_publ_section_title
;
 Cubic phase of single-crystal LaAlO3 perovskite synthesized at
 4.5 GPa and 1273 K
;
_journal_name_full 'Acta Crystallographica, Section E'
_journal_page_first i148
_journal_page_last i150
_journal_paper_doi 10.1107/S1600536805020441
_journal_volume 61
_journal_year 2005
_chemical_formula_structural LaAlO3
_chemical_formula_sum 'Al La O3'
_space_group_IT_number 221
_symmetry_space_group_name_Hall '-P 4 2 3'
_symmetry_space_group_name_H-M 'P m -3 m'
_cell_angle_alpha 90
_cell_angle_beta 90
_cell_angle_gamma 90
_cell_length_a 3.7913
_cell_length_b 3.7913
_cell_length_c 3.7913
_cell_formula_units_Z 1
_cell_volume 54.496
_exptl_crystal_density_diffrn 6.517
_exptl_crystal_pressure_history 'synthesized at 4.5 GPa'
_exptl_crystal_thermal_history 'synthesized at 4.5 GPa and 1273 K'
_cod_original_formula_sum 'La Al O3'
_cod_database_code 9007995

loop_
_symmetry_equiv_pos_as_xyz
x,y,z
z,-x,y
-y,z,-x
x,-y,z
-z,x,-y
y,-z,x
-x,y,-z
x,-z,-y
-z,y,x
y,-x,-z
-x,z,y
z,-y,-x
-y,x,z
x,z,y
-z,-y,-x
y,x,z
-x,-z,-y
z,y,x
-y,-x,-z
z,x,-y
-y,-z,x
x,y,-z
-z,-x,y
y,z,-x
-x,-y,z
-z,x,y
y,-z,-x
-x,y,z
z,-x,-y
-y,z,x
x,-y,-z
-x,z,-y
z,-y,x
-y,x,-z
x,-z,y
-z,y,-x
y,-x,z
-x,-z,y
z,y,-x
-y,-x,z
x,z,-y
-z,-y,x
y,x,-z
-z,-x,-y
y,z,x
-x,-y,-z
z,x,y
-y,-z,-x

loop_
_atom_site_aniso_label
_atom_site_aniso_U_11
_atom_site_aniso_U_22
_atom_site_aniso_U_33
_atom_site_aniso_U_12
_atom_site_aniso_U_13
_atom_site_aniso_U_23
La 0.00430 0.00430 0.00430 0.00000 0.00000 0.00000
Al 0.00380 0.00380 0.00380 0.00000 0.00000 0.00000
O 0.00270 0.01970 0.01970 0.00000 0.00000 0.00000

loop_
_atom_site_label
_atom_site_fract_x
_atom_site_fract_y
_atom_site_fract_z
_atom_site_U_iso_or_equiv
La 0.00000 0.00000 0.00000 0.00430
Al 0.50000 0.50000 0.50000 0.00377
O 0.00000 0.50000 0.50000 0.01400

_cod_duplicate_entry 2206576
